data_2017183
loop_
_publ_author_name
'Ejsmont, Krzysztof'
'Joly, Jean-Pierre'
'Wenger, Emmanuel'
'Guillot, Benoit'
'Jelsch, Christian'

_publ_section_title
;
 4-Benzoyl-3,4-dihydro-2<i>H</i>-1,4-benzoxazine-2-carbonitrile:
 refinement using a multipolar atom model
;
_journal_coeditor_code GG3197
_journal_issue 7
_journal_name_full 'Acta Crystallographica Section C'
_journal_page_first o342
_journal_page_last o344
_journal_paper_doi 10.1107/S0108270109019544
_journal_volume 65
_journal_year 2009
_chemical_formula_iupac 'C16 H12 N2 O2'
_chemical_formula_moiety 'C16 H12 N2 O2'
_chemical_formula_sum 'C16 H12 N2 O2'
_chemical_formula_weight 264.28
_chemical_name_systematic
;
4-Benzoyl-3,4-dihydro-2<i>H</i>-1,4-benzoxazine-2-carbonitrile
;
_space_group_IT_number 14
_symmetry_cell_setting monoclinic
_symmetry_space_group_name_Hall '-P 2ybc'
_symmetry_space_group_name_H-M 'P 1 21/c 1'
_atom_sites_solution_hydrogens geom
_atom_sites_solution_primary direct
_atom_sites_solution_secondary difmap
_cell_angle_alpha 90.000
_cell_angle_beta 107.200(4)
_cell_angle_gamma 90.000
_cell_formula_units_Z 4
_cell_length_a 11.8920(4)
_cell_length_b 7.3590(2)
_cell_length_c 15.8860(10)
_cell_measurement_reflns_used 21257
_cell_measurement_temperature 100.0(10)
_cell_measurement_theta_max 34.9191
_cell_measurement_theta_min 3.0701
_cell_volume 1328.06(11)
_computing_cell_refinement 'CrysAlis RED (Oxford Diffraction, 2008)'
_computing_data_collection 'CrysAlis CCD (Oxford Diffraction, 2008)'
_computing_data_reduction 'CrysAlis RED (Oxford Diffraction, 2008)'
_computing_molecular_graphics 'SHELXTL (Sheldrick, 2008)'
_computing_publication_material 'MoPro (Guillot <i>et al.</i>,  2001; Jelsch <i>et al.</i>,  2005)'
_computing_structure_refinement 'MoPro (Guillot <i>et al.</i>,  2001; Jelsch <i>et al.</i>,  2005)'
_computing_structure_solution 'SHELXS97 (Sheldrick, 2008)'
_diffrn_ambient_temperature 100.0(10)
_diffrn_detector_area_resol_mean 10.4508
_diffrn_measured_fraction_theta_full 0.999
_diffrn_measured_fraction_theta_max 2.082
_diffrn_measurement_device_type 'Oxford Diffraction Xcalibur2'
_diffrn_measurement_method \w
_diffrn_radiation_monochromator graphite
_diffrn_radiation_source 'Enhance (Mo) X-ray Source'
_diffrn_radiation_type 'Mo K\a'
_diffrn_radiation_wavelength 0.71073
_diffrn_reflns_av_R_equivalents 0.0317
_diffrn_reflns_av_sigmaI/netI 0.08346
_diffrn_reflns_limit_h_max 17
_diffrn_reflns_limit_h_min 0
_diffrn_reflns_limit_k_max 10
_diffrn_reflns_limit_k_min 0
_diffrn_reflns_limit_l_max 21
_diffrn_reflns_limit_l_min -22
_diffrn_reflns_number 53523
_diffrn_reflns_theta_full 30.64
_diffrn_reflns_theta_max 30.64
_diffrn_reflns_theta_min 2.68
_exptl_absorpt_coefficient_mu 0.089
_exptl_absorpt_correction_T_max 1.000
_exptl_absorpt_correction_T_min 0.9497
_exptl_absorpt_correction_type multi-scan
_exptl_absorpt_process_details '(CrysAlis RED; Oxford Diffraction, 2008)'
_exptl_crystal_colour colourless
_exptl_crystal_density_diffrn 1.322
_exptl_crystal_density_method 'not measured'
_exptl_crystal_description prismatic
_exptl_crystal_F_000 552
_exptl_crystal_size_max 0.350
_exptl_crystal_size_mid 0.220
_exptl_crystal_size_min 0.170
_refine_diff_density_max 0.139
_refine_diff_density_min -0.103
_refine_ls_extinction_method none
_refine_ls_goodness_of_fit_ref 1.014
_refine_ls_hydrogen_treatment constr
_refine_ls_matrix_type full
_refine_ls_number_parameters 181
_refine_ls_number_reflns 4047
_refine_ls_number_restraints 13
_refine_ls_restrained_S_all 1.464
_refine_ls_R_factor_all 0.1170
_refine_ls_R_factor_gt 0.0609
_refine_ls_shift/su_max 0.029
_refine_ls_shift/su_mean 0.003
_refine_ls_structure_factor_coef F
_refine_ls_weighting_details 'calc w = 1/[7.29\s^2^(Fo^2^)]'
_refine_ls_weighting_scheme calc
_refine_ls_wR_factor_gt 0.0219
_refine_ls_wR_factor_ref 0.0231
_reflns_number_gt 2724
_reflns_number_total 4047
_reflns_threshold_expression I>2\s(I)
_cod_data_source_file gg3197.cif
_cod_data_source_block II
_cod_original_sg_symbol_H-M 'P 21/c'
_cod_database_code 2017183

loop_
_symmetry_equiv_pos_as_xyz
'x, y, z'
'-x, y+1/2, -z+1/2'
'-x, -y, -z'
'x, -y+1/2, z+1/2'

loop_
_atom_site_type_symbol
_atom_site_label
_atom_site_fract_x
_atom_site_fract_y
_atom_site_fract_z
_atom_site_U_iso_or_equiv
_atom_site_adp_type
_atom_site_calc_flag
_atom_site_occupancy
_atom_site_disorder_assembly
_atom_site_disorder_group
C C1 0.19410(10) 0.0050(2) 0.21563(9) 0.0190(2) Uani d 1 . .
C C2 0.11900(10) 0.1310(2) 0.23588(9) 0.0254(2) Uani d 1 . .
C C3 -0.00090(10) 0.1235(2) 0.19380(10) 0.0309(2) Uani d 1 . .
C C4 -0.04700(10) -0.0096(2) 0.13133(10) 0.0284(3) Uani d 1 . .
C C5 0.02730(10) -0.1360(2) 0.11021(10) 0.0281(3) Uani d 1 . .
C C6 0.14770(10) -0.1284(2) 0.15188(10) 0.0241(2) Uani d 1 . .
C C7 0.31920(10) 0.0642(2) 0.40680(9) 0.0167(2) Uani d 1 . .
C C8 0.24450(10) -0.0775(2) 0.41318(9) 0.0213(2) Uani d 1 . .
C C9 0.19010(10) -0.0780(2) 0.48008(10) 0.0243(3) Uani d 1 . .
C C10 0.21450(10) 0.0605(2) 0.54282(10) 0.0245(2) Uani d 1 . .
C C11 0.29410(10) 0.1969(2) 0.53963(9) 0.0236(2) Uani d 1 . .
C C12 0.34700(10) 0.1978(2) 0.47180(10) 0.0184(2) Uani d 1 . .
C C13 0.47250(10) 0.3478(2) 0.40127(9) 0.0210(2) Uani d 1 . .
C C14 0.32510(10) 0.0183(2) 0.25258(9) 0.0167(2) Uani d 1 . .
C C15 0.48880(10) 0.1629(2) 0.36372(9) 0.0198(2) Uani d 1 . .
C C16 0.38780(10) 0.4611(2) 0.33460(10) 0.0269(3) Uani d 1 . .
N N1 0.31820(10) 0.5489(2) 0.28530(9) 0.0387(2) Uani d 1 . .
N N2 0.37379(10) 0.0715(2) 0.33823(7) 0.0199(2) Uani d 1 . .
O O1 0.38754(8) -0.00410(10) 0.20429(6) 0.0243(2) Uani d 1 . .
O O2 0.42847(8) 0.33150(10) 0.47577(6) 0.0260(2) Uani d 1 . .
H H2 0.15592 0.23887 0.28220 0.03045 Uiso calc 1 . .
H H3 -0.05868 0.21761 0.21320 0.03710 Uiso calc 1 . .
H H4 -0.14091 -0.01898 0.09955 0.03406 Uiso calc 1 . .
H H5 -0.01020 -0.24125 0.06250 0.03372 Uiso calc 1 . .
H H6 0.20901 -0.22495 0.13855 0.02887 Uiso calc 1 . .
H H8 0.22739 -0.18725 0.36566 0.02554 Uiso calc 1 . .
H H9 0.13282 -0.19104 0.48257 0.02921 Uiso calc 1 . .
H H10 0.17729 0.06457 0.59732 0.02943 Uiso calc 1 . .
H H11 0.31722 0.30276 0.58915 0.02835 Uiso calc 1 . .
H H13 0.55840 0.41625 0.42296 0.02514 Uiso calc 1 . .
H H15A 0.51960 0.17382 0.30562 0.02378 Uiso calc 1 . .
H H15B 0.54957 0.08009 0.41410 0.02378 Uiso calc 1 . .

loop_
_atom_site_aniso_label
_atom_site_aniso_U_11
_atom_site_aniso_U_22
_atom_site_aniso_U_33
_atom_site_aniso_U_12
_atom_site_aniso_U_13
_atom_site_aniso_U_23
C1 0.0192(9) 0.0200(10) 0.0156(9) 0.0037(8) 0.0033(7) -0.0030(6)
C2 0.0217(6) 0.0290(10) 0.0222(10) 0.0066(9) 0.0026(7) -0.0052(8)
C3 0.0225(6) 0.0400(10) 0.0262(10) 0.0088(9) 0.0010(7) -0.0064(7)
C4 0.0203(10) 0.0370(10) 0.0239(10) -0.0026(9) 0.0022(7) -0.0010(7)
C5 0.0224(6) 0.0310(10) 0.0270(10) -0.0031(9) 0.0031(7) -0.0057(8)
C6 0.0227(6) 0.0254(10) 0.0210(9) -0.0017(8) 0.0032(6) -0.0066(6)
C7 0.0179(7) 0.0146(9) 0.0161(5) -0.0044(8) 0.0051(3) -0.0001(7)
C8 0.0238(9) 0.0200(10) 0.0185(9) -0.0052(8) 0.0087(7) -0.0023(7)
C9 0.0258(10) 0.0260(10) 0.0200(9) -0.0056(9) 0.0088(7) -0.0004(8)
C10 0.0282(9) 0.0250(10) 0.0183(9) -0.0068(7) 0.0090(7) -0.0021(8)
C11 0.0286(9) 0.0250(10) 0.0167(9) -0.0061(7) 0.0104(8) -0.0019(7)
C12 0.0223(9) 0.0160(9) 0.0154(9) -0.0023(6) 0.0066(7) -0.0025(7)
C13 0.0233(9) 0.0230(10) 0.0158(8) 0.0005(9) 0.0090(6) 0.0026(8)
C14 0.0179(9) 0.0174(9) 0.0135(6) 0.0005(8) 0.0057(5) -0.0022(6)
C15 0.0169(7) 0.0200(10) 0.0205(9) -0.0015(6) 0.0047(7) -0.0004(7)
C16 0.0300(10) 0.0230(10) 0.0270(10) 0.0037(7) 0.0154(7) 0.0016(7)
N1 0.0388(9) 0.0320(10) 0.0430(10) 0.0111(7) 0.0173(7) 0.0116(7)
N2 0.0179(5) 0.0248(8) 0.0152(4) -0.0030(5) 0.0047(3) -0.0037(5)
O1 0.0238(6) 0.0296(7) 0.0188(6) 0.0007(6) 0.0107(4) -0.0036(5)
O2 0.0366(7) 0.0220(7) 0.0191(6) -0.0111(5) 0.0156(5) -0.0064(5)

loop_
_atom_type_symbol
_atom_type_description
_atom_type_scat_dispersion_real
_atom_type_scat_dispersion_imag
_atom_type_scat_source
C C 0.003 0.002 'Clementi & Roetti 1974. Atomic Data & Nuclear Data Tables. 14, 177'
H H 0.000 0.000 'Clementi & Roetti 1974. Atomic Data & Nuclear Data Tables. 14, 177'
N N 0.007 0.003 'Clementi & Roetti 1974. Atomic Data & Nuclear Data Tables. 14, 177'
O O 0.011 0.006 'Clementi & Roetti 1974. Atomic Data & Nuclear Data Tables. 14, 177'

loop_
_geom_angle_atom_site_label_1
_geom_angle_atom_site_label_2
_geom_angle_atom_site_label_3
_geom_angle_site_symmetry_1
_geom_angle_site_symmetry_3
_geom_angle
_geom_angle_publ_flag
C7 N2 C14 . . 126.5(2) yes
C7 N2 C15 . . 113.80(10) yes
C14 N2 C15 . . 119.40(10) yes
O1 C14 N2 . . 120.2(2) yes
O1 C14 C1 . . 119.90(10) yes
N2 C14 C1 . . 119.60(10) yes
C13 C16 N1 . . 176.6(2) yes
C13 C15 N2 . . 107.50(10) yes
C15 C13 O2 . . 111.70(10) yes
C16 C13 O2 . . 107.40(10) yes
C15 C13 C16 . . 111.20(10) ?
C7 C12 O2 . . 123.40(10) no
C8 C7 N2 . . 121.90(10) no
C11 C12 O2 . . 116.20(10) no
C12 O2 C13 . . 116.60(10) no
C12 C7 N2 . . 118.6(2) no
C1 C2 C3 . . 120.1(2) ?
C1 C2 H2 . . 119.2 ?
C1 C6 C5 . . 120.2(2) ?
C1 C6 H6 . . 117.2 ?
C2 C3 C4 . . 120.4(2) ?
C2 C3 H3 . . 119.1 ?
C2 C1 C6 . . 119.5(2) ?
C2 C1 C14 . . 122.10(10) ?
C3 C2 H2 . . 120.6 ?
C3 C4 C5 . . 120.0(2) ?
C3 C4 H4 . . 120.9 ?
C4 C3 H3 . . 120.3 ?
C4 C5 C6 . . 119.80(10) ?
C4 C5 H5 . . 119.2 ?
C5 C6 H6 . . 122.6 ?
C5 C4 H4 . . 119.1 ?
C6 C5 H5 . . 121.0 ?
C6 C1 C14 . . 118.10(10) ?
C7 C8 C9 . . 120.4(2) ?
C7 C8 H8 . . 120.0 ?
C7 C12 C11 . . 120.4(2) ?
C12 C11 H11 . . 118.7 ?
C8 C9 C10 . . 119.7(2) ?
C8 C9 H9 . . 117.9 ?
C8 C7 C12 . . 119.40(10) ?
C9 C10 C11 . . 120.10(10) ?
C9 C10 H10 . . 122.9 ?
C9 C8 H8 . . 119.6 ?
C10 C11 C12 . . 119.8(2) ?
C10 C11 H11 . . 121.5 ?
C10 C9 H9 . . 122.4 ?
C11 C10 H10 . . 116.9 ?
C13 C15 H15A . . 112.3 ?
C13 C15 H15B . . 110.2 ?
C15 C13 H13 . . 108.6 ?
C16 C13 H13 . . 109.8 ?
N2 C15 H15A . . 108.6 ?
N2 C15 H15B . . 107.9 ?
O2 C13 H13 . . 108.2 ?
H15A C15 H15B . . 110.2 ?

loop_
_geom_bond_atom_site_label_1
_geom_bond_atom_site_label_2
_geom_bond_site_symmetry_2
_geom_bond_distance
_geom_bond_publ_flag
O1 C14 . 1.2270(10) yes
O2 C12 . 1.370(2) yes
O2 C13 . 1.434(2) yes
N2 C7 . 1.424(2) yes
N2 C14 . 1.369(2) yes
N2 C15 . 1.470(2) yes
C13 C16 . 1.483(2) yes
N1 C16 . 1.155(2) yes
C1 C2 . 1.389(2) ?
C1 C6 . 1.401(2) ?
C1 C14 . 1.497(2) ?
C2 C3 . 1.385(2) ?
C2 H2 . 1.083 ?
C3 C4 . 1.387(2) ?
C3 H3 . 1.083 ?
C4 C5 . 1.391(2) ?
C4 H4 . 1.083 ?
C5 C6 . 1.390(2) ?
C5 H5 . 1.083 ?
C6 H6 . 1.083 ?
C7 C8 . 1.393(2) ?
C7 C12 . 1.393(2) ?
C8 C9 . 1.398(2) ?
C8 H8 . 1.083 ?
C9 C10 . 1.395(2) ?
C9 H9 . 1.083 ?
C10 C11 . 1.391(2) ?
C10 H10 . 1.083 ?
C11 C12 . 1.399(2) ?
C11 H11 . 1.083 ?
C13 C15 . 1.521(2) ?
C13 H13 . 1.099 ?
C15 H15A . 1.092 ?
C15 H15B . 1.092 ?

loop_
_geom_hbond_atom_site_label_D
_geom_hbond_atom_site_label_H
_geom_hbond_atom_site_label_A
_geom_hbond_site_symmetry_A
_geom_hbond_distance_DH
_geom_hbond_distance_HA
_geom_hbond_distance_DA
_geom_hbond_angle_DHA
C11 H11 O1 4_555 1.083 2.310 3.387(2) 172.35
C13 H13 O1 2_655 1.099 2.369 2.902(2) 107.90
C13 H13 O2 3_666 1.099 2.431 3.068(2) 115.43
C15 H15B Cg 3_656 1.092 2.567 3.633(2) 165.33

loop_
_geom_torsion_atom_site_label_1
_geom_torsion_atom_site_label_2
_geom_torsion_atom_site_label_3
_geom_torsion_atom_site_label_4
_geom_torsion_site_symmetry_1
_geom_torsion_site_symmetry_2
_geom_torsion_site_symmetry_3
_geom_torsion_site_symmetry_4
_geom_torsion
_geom_torsion_publ_flag
C1 C14 N2 C7 . . . . 20.90(10) yes
C1 C14 N2 C15 . . . . -152.40(10) yes
C2 C1 C14 N2 . . . . 39.20(10) yes
C7 N2 C14 O1 . . . . -165.00(10) yes
C7 N2 C15 C13 . . . . -52.80(10) yes
C8 C7 N2 C14 . . . . 36.60(10) yes
C7 C12 O2 C13 . . . . 9.70(10) yes
C12 O2 C13 C16 . . . . 84.30(10) yes
C12 O2 C13 C15 . . . . -37.90(10) yes
C12 C7 N2 C15 . . . . 26.60(10) yes
C13 C15 N2 C14 . . . . 121.40(10) yes
C1 C2 C3 C4 . . . . 0.09(13) ?
C1 C2 C3 H3 . . . . 176.3 ?
C1 C6 C5 C4 . . . . 0.70(10) ?
C1 C6 C5 H5 . . . . -177.8 ?
C2 C3 C4 C5 . . . . -0.40(10) ?
C2 C3 C4 H4 . . . . 178.1 ?
C2 C1 C6 C5 . . . . -1.00(10) ?
C2 C1 C6 H6 . . . . -179.3 ?
C2 C1 C14 O1 . . . . -135.0(2) no
C3 C2 C1 C6 . . . . 0.60(10) ?
C3 C2 C1 C14 . . . . 173.90(10) ?
C3 C4 C5 C6 . . . . 0.00(15) ?
C3 C4 C5 H5 . . . . 178.5 ?
C4 C3 C2 H2 . . . . 176.8 ?
C4 C5 C6 H6 . . . . 179.0 ?
C5 C6 C1 C14 . . . . -174.50(10) ?
C5 C4 C3 H3 . . . . -176.5 ?
C6 C5 C4 H4 . . . . -178.5 ?
C6 C1 C2 H2 . . . . -176.2 ?
C6 C1 C14 O1 . . . . 38.40(10) no
C6 C1 C14 N2 . . . . -147.50(10) no
C7 N2 C15 H15A . . . . -174.5 ?
C7 N2 C15 H15B . . . . 66.1 ?
C7 C8 C9 C10 . . . . -2.50(10) ?
C7 C8 C9 H9 . . . . -179.9 ?
C7 C12 C11 C10 . . . . 0.90(10) ?
C7 C12 C11 H11 . . . . -179.8 ?
C8 C9 C10 C11 . . . . -1.00(10) ?
C8 C9 C10 H10 . . . . -177.9 ?
C8 C7 N2 C15 . . . . -149.80(10) no
C8 C7 C12 O2 . . . . 173.30(10) no
C8 C7 C12 C11 . . . . -4.40(10) ?
C9 C10 C11 C12 . . . . 1.90(10) ?
C9 C10 C11 H11 . . . . -177.4 ?
C9 C8 C7 N2 . . . . -178.40(10) no
C9 C8 C7 C12 . . . . 5.20(10) ?
C10 C11 C12 O2 . . . . -177.00(10) no
C10 C9 C8 H8 . . . . 178.2 ?
C11 C10 C9 H9 . . . . 176.2 ?
C11 C12 O2 C13 . . . . -172.50(10) no
C11 C12 C7 N2 . . . . 179.10(10) no
C12 O2 C13 H13 . . . . -157.3 ?
C12 C11 C10 H10 . . . . 178.9 ?
C12 C7 N2 C14 . . . . -147.00(10) no
C12 C7 C8 H8 . . . . -175.5 ?
C14 N2 C15 H15A . . . . -0.4 ?
C14 N2 C15 H15B . . . . -119.8 ?
C14 C1 C2 H2 . . . . -2.9 ?
C14 C1 C6 H6 . . . . 7.1 ?
C15 N2 C14 O1 . . . . 21.70(10) no
C16 C13 C15 N2 . . . . -61.20(10) no
C16 C13 C15 H15A . . . . 58.2 ?
C16 C13 C15 H15B . . . . -178.5 ?
N2 C7 C8 H8 . . . . 0.9 ?
N2 C7 C12 O2 . . . . -3.20(10) no
N2 C15 C13 O2 . . . . 58.80(10) no
N2 C15 C13 H13 . . . . 178.0 ?
O2 C12 C11 H11 . . . . 2.3 ?
O2 C13 C15 H15A . . . . 178.1 ?
O2 C13 C15 H15B . . . . -58.6 ?
H2 C2 C3 H3 . . . . -7.0 ?
H3 C3 C4 H4 . . . . 2.0 ?
H4 C4 C5 H5 . . . . 0.0 ?
H5 C5 C6 H6 . . . . 0.5 ?
H8 C8 C9 H9 . . . . 0.8 ?
H9 C9 C10 H10 . . . . -0.6 ?
H10 C10 C11 H11 . . . . -0.4 ?
H13 C13 C15 H15A . . . . -62.7 ?
H13 C13 C15 H15B . . . . 60.6 ?
